data_4129915
loop_
_publ_author_name
'Chorazy, Szymon'
'Stanek, Jan J.'
'Noga\'s, Wojciech'
'Majcher, Anna M.'
'Rams, Micha\/l'
'Kozie\/l, Marcin'
'Juszy\'nska-Ga\/l\;azka, Ewa'
'Nakabayashi, Koji'
'Ohkoshi, Shin-ichi'
'Sieklucka, Barbara'
'Podgajny, Robert'

_publ_section_title
;
 Tuning of Charge Transfer Assisted Phase Transition and Slow Magnetic
 Relaxation Functionalities in {Fe(9-x)Co(x)[W(CN)8]6} (x = 0-9) Molecular
 Solid Solution.
;
_journal_issue 5
_journal_name_full 'Journal of the American Chemical Society'
_journal_page_first 1635
_journal_page_last 1646
_journal_paper_doi 10.1021/jacs.5b11924
_journal_volume 138
_journal_year 2016
_chemical_formula_moiety 'C84 H60 Co Fe8 N48 O36 W6'
_chemical_formula_sum 'C84 H60 Co Fe8 N48 O36 W6'
_chemical_formula_weight 3926.63
_space_group_IT_number 15
_space_group_name_Hall '-C 2yc'
_space_group_name_H-M_alt 'C 1 2/c 1'
_symmetry_cell_setting monoclinic
_symmetry_Int_Tables_number 15
_symmetry_space_group_name_Hall '-C 2yc'
_symmetry_space_group_name_H-M 'C 1 2/c 1'
_atom_sites_solution_hydrogens geom
_audit_conform_dict_location ftp://ftp.iucr.org/pub/cif_core.dic
_audit_conform_dict_name cif_core.dic
_audit_conform_dict_version 2.4.3
_audit_creation_date 2015-01-26T16:54:01-00:00
_audit_creation_method 'WinGX routine CIF_UPDATE'
_cell_angle_alpha 90
_cell_angle_beta 114.6080(10)
_cell_angle_gamma 90
_cell_formula_units_Z 4
_cell_length_a 28.6522(13)
_cell_length_b 18.7712(7)
_cell_length_c 32.1509(15)
_cell_measurement_reflns_used 72385
_cell_measurement_temperature 130(2)
_cell_measurement_theta_max 27.459
_cell_measurement_theta_min 3.001
_cell_measurement_wavelength 0.71075
_cell_volume 15721.4(12)
_computing_molecular_graphics 'Ortep for Windows (Farrugia, 2012)'
_computing_publication_material 'WinGX publication routines (Farrugia, 2012)'
_computing_structure_refinement 'SHELXL-2014/7 (Sheldrick, 2014)'
_diffrn_ambient_temperature 130(2)
_diffrn_measured_fraction_theta_full 0.994
_diffrn_measured_fraction_theta_max 0.988
_diffrn_measurement_device_type 'Rigaku R-AXIS RAPID'
_diffrn_measurement_method \w
_diffrn_radiation_probe x-ray
_diffrn_radiation_type MoK\a
_diffrn_radiation_wavelength 0.71075
_diffrn_reflns_av_R_equivalents 0.0652
_diffrn_reflns_av_unetI/netI 0.054
_diffrn_reflns_Laue_measured_fraction_full 0.994
_diffrn_reflns_Laue_measured_fraction_max 0.988
_diffrn_reflns_limit_h_max 36
_diffrn_reflns_limit_h_min -37
_diffrn_reflns_limit_k_max 24
_diffrn_reflns_limit_k_min -24
_diffrn_reflns_limit_l_max 41
_diffrn_reflns_limit_l_min -37
_diffrn_reflns_number 72385
_diffrn_reflns_point_group_measured_fraction_full 0.994
_diffrn_reflns_point_group_measured_fraction_max 0.988
_diffrn_reflns_theta_full 25.242
_diffrn_reflns_theta_max 27.459
_diffrn_reflns_theta_min 3.001
_diffrn_standards_number 0
_exptl_absorpt_coefficient_mu 5.258
_exptl_absorpt_correction_T_max 0.591
_exptl_absorpt_correction_T_min 0.445
_exptl_absorpt_correction_type multi-scan
_exptl_absorpt_process_details 'ABSCOR (Rigaku, 1995)'
_exptl_crystal_colour green
_exptl_crystal_density_diffrn 1.659
_exptl_crystal_density_method 'not measured'
_exptl_crystal_description block
_exptl_crystal_F_000 7468
_exptl_crystal_size_max 0.2
_exptl_crystal_size_mid 0.13
_exptl_crystal_size_min 0.1
_refine_diff_density_max 2.867
_refine_diff_density_min -2.544
_refine_diff_density_rms 0.19
_refine_ls_extinction_method none
_refine_ls_goodness_of_fit_ref 1.043
_refine_ls_hydrogen_treatment constr
_refine_ls_matrix_type full
_refine_ls_number_constraints 0
_refine_ls_number_parameters 849
_refine_ls_number_reflns 17781
_refine_ls_number_restraints 80
_refine_ls_restrained_S_all 1.046
_refine_ls_R_factor_all 0.08
_refine_ls_R_factor_gt 0.0594
_refine_ls_shift/su_max 0.026
_refine_ls_shift/su_mean 0
_refine_ls_structure_factor_coef Fsqd
_refine_ls_weighting_details 'w=1/[\s^2^(Fo^2^)+(0.0539P)^2^+287.9720P] where P=(Fo^2^+2Fc^2^)/3'
_refine_ls_weighting_scheme calc
_refine_ls_wR_factor_gt 0.1318
_refine_ls_wR_factor_ref 0.1426
_reflns_Friedel_coverage 0
_reflns_number_gt 13949
_reflns_number_total 17781
_reflns_threshold_expression 'I > 2\s(I)'
_cod_data_source_file ja5b11924_si_003.cif
_cod_data_source_block Co1Fe8W6_LT
_cod_original_sg_symbol_H-M 'C 2/c'
_cod_database_code 4129915
_shelx_estimated_absorpt_t_min 0.419
_shelx_estimated_absorpt_t_max 0.621

loop_
_symmetry_equiv_pos_as_xyz
'x, y, z'
'-x, y, -z+1/2'
'x+1/2, y+1/2, z'
'-x+1/2, y+1/2, -z+1/2'
'-x, -y, -z'
'x, -y, z-1/2'
'-x+1/2, -y+1/2, -z'
'x+1/2, -y+1/2, z-1/2'

loop_
_atom_site_label
_atom_site_type_symbol
_atom_site_fract_x
_atom_site_fract_y
_atom_site_fract_z
_atom_site_U_iso_or_equiv
_atom_site_adp_type
_atom_site_occupancy
_atom_site_site_symmetry_order
_atom_site_calc_flag
_atom_site_refinement_flags_posn
_atom_site_refinement_flags_adp
_atom_site_refinement_flags_occupancy
_atom_site_disorder_assembly
_atom_site_disorder_group
W1 W 0.41963(2) 0.83624(2) 0.11925(2) 0.03768(10) Uani 1 1 d . . . . .
W2 W 0.67759(2) 0.65850(2) 0.23724(2) 0.03163(9) Uani 1 1 d . . . . .
W3 W 0.44032(2) 0.44217(2) 0.12446(2) 0.02993(9) Uani 1 1 d . . . . .
Co1 Co 0.5 0.64455(7) 0.25 0.0211(3) Uani 1 2 d S T P . .
Fe2 Fe 0.60707(5) 0.92089(6) 0.23358(5) 0.0384(3) Uani 1 1 d . . . . .
Fe5 Fe 0.28377(5) 0.62374(7) 0.08739(4) 0.0379(3) Uani 1 1 d . . . . .
Fe3 Fe 0.62980(4) 0.38386(6) 0.24809(4) 0.0290(2) Uani 1 1 d . . . . .
Fe4 Fe 0.52809(6) 0.65166(7) 0.06851(4) 0.0423(3) Uani 1 1 d . . . . .
C11 C 0.4532(3) 0.7572(4) 0.1727(3) 0.0313(17) Uani 1 1 d . . . . .
N11 N 0.4730(2) 0.7175(3) 0.2015(2) 0.0298(14) Uani 1 1 d . . . . .
C12 C 0.4093(3) 0.8762(5) 0.1775(3) 0.039(2) Uani 1 1 d . . . . .
N12 N 0.4046(3) 0.8966(4) 0.2093(3) 0.0458(19) Uani 1 1 d . . . . .
C13 C 0.4942(4) 0.8731(4) 0.1645(3) 0.038(2) Uani 1 1 d . . . . .
N13 N 0.5345(3) 0.8925(4) 0.1898(3) 0.0417(17) Uani 1 1 d . . . . .
C14 C 0.4663(4) 0.7689(5) 0.0983(3) 0.039(2) Uani 1 1 d . . . . .
N14 N 0.4902(3) 0.7302(4) 0.0870(2) 0.0443(18) Uani 1 1 d . . . . .
C15 C 0.3631(4) 0.7531(5) 0.1071(3) 0.047(2) Uani 1 1 d . . . . .
N15 N 0.3325(3) 0.7094(5) 0.0992(3) 0.055(2) Uani 1 1 d . . . . .
C16 C 0.3476(5) 0.8930(8) 0.0940(5) 0.091(5) Uani 1 1 d . . . . .
N16 N 0.3069(6) 0.9196(10) 0.0796(6) 0.153(7) Uani 1 1 d . . . . .
C17 C 0.3824(4) 0.8277(6) 0.0456(4) 0.054(3) Uani 1 1 d . . . . .
N17 N 0.3610(4) 0.8228(6) 0.0062(3) 0.080(3) Uani 1 1 d . . . . .
C18 C 0.4369(6) 0.9349(8) 0.0960(5) 0.092(4) Uani 1 1 d . U . . .
N18 N 0.4444(6) 0.9906(8) 0.0849(5) 0.141(6) Uani 1 1 d . U . . .
C21 C 0.6058(3) 0.6539(4) 0.2444(3) 0.0299(17) Uani 1 1 d . . . . .
N21 N 0.5670(2) 0.6481(3) 0.2467(2) 0.0275(14) Uani 1 1 d . . . . .
C22 C 0.6489(3) 0.7634(5) 0.2336(3) 0.042(2) Uani 1 1 d . . . . .
N22 N 0.6346(3) 0.8215(4) 0.2314(3) 0.047(2) Uani 1 1 d . . . . .
C23 C 0.6571(3) 0.5475(5) 0.2366(3) 0.0338(18) Uani 1 1 d . . . . .
N23 N 0.6470(3) 0.4896(4) 0.2396(3) 0.0365(16) Uani 1 1 d . . . . .
C24 C 0.6206(4) 0.6459(4) 0.1686(3) 0.0379(19) Uani 1 1 d . . . . .
N24 N 0.5886(3) 0.6445(4) 0.1319(3) 0.0442(18) Uani 1 1 d . . . . .
C25 C 0.6980(3) 0.6365(4) 0.3082(3) 0.040(2) Uani 1 1 d . . . . .
N25 N 0.7078(3) 0.6250(4) 0.3457(3) 0.0412(17) Uani 1 1 d . . . . .
C26 C 0.7404(4) 0.5949(5) 0.2402(4) 0.050(3) Uani 1 1 d . . . . .
N26 N 0.7745(4) 0.5605(5) 0.2426(5) 0.085(4) Uani 1 1 d . . . . .
C27 C 0.7044(5) 0.7089(8) 0.1905(5) 0.082(4) Uani 1 1 d . . . . .
N27A N 0.7221(8) 0.7513(11) 0.1740(9) 0.066(6) Uani 0.5 1 d . . P . .
N27B N 0.7161(10) 0.7187(14) 0.1585(9) 0.073(7) Uiso 0.5 1 d . . P . .
C28 C 0.7432(4) 0.7232(5) 0.2768(4) 0.050(2) Uani 1 1 d . . . . .
N28 N 0.7780(3) 0.7604(5) 0.2963(4) 0.064(3) Uani 1 1 d . . . . .
C31 C 0.4656(3) 0.5259(4) 0.1764(3) 0.0290(16) Uani 1 1 d . . . . .
N31 N 0.4773(2) 0.5694(3) 0.2028(2) 0.0289(14) Uani 1 1 d . . . . .
C32 C 0.5137(3) 0.4109(4) 0.1746(3) 0.0307(17) Uani 1 1 d . . . . .
N32 N 0.5547(3) 0.3944(4) 0.2008(2) 0.0323(15) Uani 1 1 d . . . . .
C33 C 0.4079(3) 0.4157(4) 0.1723(3) 0.0326(18) Uani 1 1 d . . . . .
N33 N 0.3913(3) 0.4026(3) 0.1985(2) 0.0344(15) Uani 1 1 d . . . . .
C34 C 0.4710(4) 0.5268(5) 0.0973(3) 0.0363(19) Uani 1 1 d . . . . .
N34 N 0.4882(3) 0.5696(4) 0.0838(3) 0.049(2) Uani 1 1 d . . . . .
C35 C 0.3768(4) 0.5130(5) 0.1081(3) 0.042(2) Uani 1 1 d . . . . .
N35 N 0.3433(3) 0.5525(4) 0.1002(2) 0.0475(19) Uani 1 1 d . . . . .
C36A C 0.4357(7) 0.3265(9) 0.1306(6) 0.046(4) Uani 0.6 1 d . U P . .
N36A N 0.4335(8) 0.2679(9) 0.1346(7) 0.072(5) Uani 0.6 1 d . U P . .
C36B C 0.4135(11) 0.3411(14) 0.1132(10) 0.044(6) Uiso 0.4 1 d . . P . .
N36B N 0.3979(14) 0.2794(19) 0.1069(13) 0.102(10) Uiso 0.4 1 d . . P . .
C37A C 0.3779(6) 0.4150(9) 0.0615(5) 0.045(4) Uani 0.6 1 d . U P . .
N37A N 0.3440(7) 0.4026(10) 0.0251(6) 0.075(5) Uani 0.6 1 d . U P . .
C37B C 0.3984(11) 0.4390(14) 0.0532(9) 0.048(6) Uiso 0.4 1 d . . P . .
N37B N 0.3777(15) 0.442(2) 0.0188(8) 0.123(13) Uiso 0.4 1 d D . P . .
C38 C 0.4792(4) 0.3920(5) 0.0868(3) 0.046(2) Uani 1 1 d . . . . .
N38 N 0.4988(4) 0.3671(5) 0.0661(3) 0.070(3) Uani 1 1 d . . . . .
O41 O 0.4735(3) 0.6557(4) 0.0014(2) 0.060(2) Uani 1 1 d . . . A 1
C42A C 0.4257(8) 0.6898(13) -0.0161(7) 0.049(5) Uani 0.5 1 d . U P A 1
H42A H 0.4087 0.6813 0.0043 0.074 Uiso 1 1 calc R U . A 1
H42B H 0.4044 0.6707 -0.0466 0.074 Uiso 1 1 calc R U . A 1
H42C H 0.4306 0.741 -0.0183 0.074 Uiso 1 1 calc R U . A 1
O43 O 0.5652(3) 0.7308(4) 0.0484(3) 0.065(2) Uani 1 1 d . U . B 1
C44 C 0.6143(11) 0.7416(15) 0.0574(10) 0.219(13) Uani 1 1 d . U . B 1
H44A H 0.6344 0.6995 0.0727 0.328 Uiso 1 1 calc R U . B 1
H44B H 0.6271 0.7832 0.0773 0.328 Uiso 1 1 calc R U . B 1
H44C H 0.6178 0.7499 0.0287 0.328 Uiso 1 1 calc R U . B 1
O45 O 0.5665(3) 0.5795(4) 0.0442(3) 0.0598(19) Uani 1 1 d . . . C 1
C46A C 0.5570(9) 0.5097(12) 0.0314(7) 0.057(6) Uani 0.5 1 d . . P C 1
H46A H 0.5639 0.4803 0.0585 0.086 Uiso 0.5 1 calc R U P C 1
H46B H 0.5793 0.4946 0.0168 0.086 Uiso 0.5 1 calc R U P C 1
H46C H 0.521 0.5042 0.0098 0.086 Uiso 0.5 1 calc R U P C 1
O51 O 0.2696(3) 0.6216(4) 0.0179(2) 0.0575(18) Uani 1 1 d . . . D 1
C52A C 0.2663(11) 0.6863(16) -0.0065(9) 0.086(8) Uani 0.5 1 d . U P D 1
H52A H 0.2472 0.7218 0.0026 0.13 Uiso 0.5 1 calc R U P D 1
H52B H 0.2485 0.6773 -0.0394 0.13 Uiso 0.5 1 calc R U P D 1
H52C H 0.3009 0.7042 0.0007 0.13 Uiso 0.5 1 calc R U P D 1
O53 O 0.2218(3) 0.6920(4) 0.0704(2) 0.0584(19) Uani 1 1 d . . . E 1
C54 C 0.2180(6) 0.7529(7) 0.0963(4) 0.086(4) Uani 1 1 d . . . E 1
H54A H 0.1844 0.7755 0.0802 0.129 Uiso 0.5 1 calc R U P E 1
H54B H 0.2219 0.7374 0.1266 0.129 Uiso 0.5 1 calc R U P E 1
H54C H 0.2451 0.7872 0.0995 0.129 Uiso 0.5 1 calc R U P E 1
H54D H 0.2499 0.7579 0.124 0.129 Uiso 0.5 1 calc R U P E 1
H54E H 0.2123 0.796 0.0776 0.129 Uiso 0.5 1 calc R U P E 1
H54F H 0.1892 0.7462 0.1047 0.129 Uiso 0.5 1 calc R U P E 1
O55 O 0.2334(3) 0.5384(4) 0.0721(3) 0.064(2) Uani 1 1 d D . . F 1
C56A C 0.2491(11) 0.4748(14) 0.1070(9) 0.088(9) Uani 0.5 1 d . . P F 1
H56A H 0.2733 0.4438 0.1013 0.131 Uiso 0.5 1 calc R U P F 1
H56B H 0.2184 0.4476 0.1031 0.131 Uiso 0.5 1 calc R U P F 1
H56C H 0.2654 0.4935 0.1382 0.131 Uiso 0.5 1 calc R U P F 1
O61 O 0.6199(3) 0.9510(4) 0.1772(3) 0.065(2) Uani 1 1 d . . . G 1
C62 C 0.6057(6) 0.9040(10) 0.1364(6) 0.107(5) Uani 1 1 d . . . G 1
H62A H 0.6034 0.8546 0.1452 0.16 Uiso 1 1 calc R U . G 1
H62B H 0.632 0.9075 0.1244 0.16 Uiso 1 1 calc R U . G 1
H62C H 0.5725 0.9189 0.1127 0.16 Uiso 1 1 calc R U . G 1
O63 O 0.6780(3) 0.9561(4) 0.2747(3) 0.067(2) Uani 1 1 d . . . H 1
C64 C 0.7133(4) 0.9219(7) 0.3148(4) 0.075(4) Uani 1 1 d . . . H 1
H64A H 0.7126 0.9453 0.3418 0.113 Uiso 1 1 calc R U . H 1
H64B H 0.7479 0.925 0.3159 0.113 Uiso 1 1 calc R U . H 1
H64C H 0.7036 0.8717 0.3144 0.113 Uiso 1 1 calc R U . H 1
O65 O 0.5850(3) 1.0242(3) 0.2356(3) 0.0596(19) Uani 1 1 d . . . I 1
C66 C 0.5349(6) 1.0511(8) 0.2071(7) 0.118(7) Uani 1 1 d . . . I 1
H66A H 0.5271 1.0411 0.175 0.177 Uiso 1 1 calc R U . I 1
H66B H 0.534 1.1027 0.2115 0.177 Uiso 1 1 calc R U . I 1
H66C H 0.5093 1.0279 0.2154 0.177 Uiso 1 1 calc R U . I 1
O71 O 0.7065(3) 0.3699(4) 0.2941(3) 0.0549(18) Uani 1 1 d . . . J 1
C72 C 0.7497(5) 0.4005(8) 0.2874(5) 0.086(4) Uani 1 1 d . . . J 1
H72A H 0.738 0.4171 0.2557 0.128 Uiso 1 1 calc R U . J 1
H72B H 0.7763 0.3642 0.2935 0.128 Uiso 1 1 calc R U . J 1
H72C H 0.7638 0.4407 0.3083 0.128 Uiso 1 1 calc R U . J 1
O73 O 0.6515(3) 0.3567(3) 0.1952(2) 0.0463(16) Uani 1 1 d . . . K 1
C74 C 0.6347(5) 0.3913(8) 0.1520(4) 0.074(4) Uani 1 1 d . . . K 1
H74A H 0.5971 0.39 0.1366 0.111 Uiso 1 1 calc R U . K 1
H74B H 0.6491 0.3667 0.133 0.111 Uiso 1 1 calc R U . K 1
H74C H 0.6464 0.4409 0.1565 0.111 Uiso 1 1 calc R U . K 1
O75 O 0.6220(3) 0.2751(3) 0.2562(3) 0.061(2) Uani 1 1 d . . . L 1
C76A C 0.6471(12) 0.2194(17) 0.2653(13) 0.110(10) Uani 0.5 1 d . U P L 1
H76A H 0.6249 0.1795 0.265 0.165 Uiso 0.25 1 calc R U P L 1
H76B H 0.661 0.2111 0.2425 0.165 Uiso 0.25 1 calc R U P L 1
H76C H 0.6755 0.2233 0.2957 0.165 Uiso 0.25 1 calc R U P L 1
H76D H 0.6827 0.2298 0.2705 0.165 Uiso 0.25 1 calc R U P L 1
H76E H 0.6466 0.1981 0.293 0.165 Uiso 0.25 1 calc R U P L 1
H76F H 0.6321 0.186 0.2397 0.165 Uiso 0.25 1 calc R U P L 1
C42B C 0.4189(13) 0.6560(15) -0.0111(11) 0.073(9) Uiso 0.5 1 d . . P M 2
C46B C 0.5858(14) 0.5126(19) 0.0658(13) 0.103(10) Uiso 0.5 1 d . . P N 2
C52B C 0.3130(9) 0.6126(12) 0.0046(8) 0.063(6) Uiso 0.5 1 d . . P O 2
C56B C 0.183(2) 0.539(3) 0.0741(19) 0.18(2) Uiso 0.5 1 d . . P P 2
C76B C 0.6172(12) 0.2163(15) 0.2232(10) 0.082(8) Uiso 0.5 1 d . . P Q 2
C1 C 0.1460(12) 0.609(2) 0.1334(14) 0.126(13) Uiso 0.5 1 d D . P . .
O1 O 0.1051(6) 0.5733(8) 0.1390(5) 0.057(4) Uiso 0.5 1 d D . P . .
O2 O 0.3805(7) 0.0838(9) 0.1868(6) 0.169(6) Uiso 1 1 d D . . R 1
C2A C 0.3944(10) 0.0749(14) 0.1500(8) 0.112(8) Uiso 0.7 1 d D . P R 1
C2B C 0.337(3) 0.081(7) 0.143(2) 0.25(5) Uiso 0.3 1 d D . P S 2
C3 C 0.2920(11) 0.4381(16) -0.1005(10) 0.099(10) Uiso 0.5 1 d D . P . .
O3 O 0.3328(9) 0.3966(12) -0.0681(7) 0.115(7) Uiso 0.5 1 d D . P . .
C4A C 0.2936(12) 0.2900(18) 0.1037(11) 0.150(12) Uiso 0.7 1 d D . P T 1
O4A O 0.2640(7) 0.3156(10) 0.1275(6) 0.127(6) Uiso 0.7 1 d D . P T 1
C4B C 0.3084(19) 0.240(4) 0.1193(16) 0.12(2) Uiso 0.3 1 d D . P U 2
O4B O 0.3510(13) 0.2173(17) 0.1594(11) 0.090(9) Uiso 0.3 1 d D . P U 2
C5A C -0.0228(12) 0.6698(14) 0.0952(10) 0.126(9) Uiso 0.7 1 d D . P . .
C5B C -0.0543(15) 0.636(5) 0.061(3) 0.19(4) Uiso 0.3 1 d D . P . .
O5 O -0.0021(10) 0.6117(13) 0.0791(8) 0.248(10) Uiso 1 1 d D . . . .
C6 C 0.1908(16) 0.430(3) -0.0245(15) 0.19(2) Uiso 0.5 1 d D . P . .
O6A O 0.2390(16) 0.438(2) 0.0136(14) 0.124(14) Uiso 0.3 1 d D . P . .
O6B O 0.1655(11) 0.4741(18) -0.0036(8) 0.061(10) Uiso 0.2 1 d D . P . .
O7 O 0.0171(10) 0.3451(13) 0.0029(9) 0.247(10) Uiso 1 1 d D . . . .
C7 C -0.0126(17) 0.396(2) 0.0151(16) 0.33(2) Uiso 1 1 d D . . . .
O8 O 0.5 0.2596(14) 0.25 0.206(11) Uiso 1 2 d DS . P . .
C8 C 0.5455(8) 0.2219(12) 0.2753(8) 0.072(7) Uiso 0.5 1 d D . P . .

loop_
_atom_site_aniso_label
_atom_site_aniso_U_11
_atom_site_aniso_U_22
_atom_site_aniso_U_33
_atom_site_aniso_U_23
_atom_site_aniso_U_13
_atom_site_aniso_U_12
W1 0.0387(2) 0.03316(18) 0.03188(18) 0.00801(13) 0.00547(15) 0.00153(14)
W2 0.02095(16) 0.03074(17) 0.0442(2) 0.00398(13) 0.01451(14) 0.00134(12)
W3 0.02831(17) 0.03554(18) 0.02345(15) -0.00378(12) 0.00832(12) 0.00282(13)
Co1 0.0166(6) 0.0262(7) 0.0191(6) 0 0.0060(5) 0
Fe2 0.0259(6) 0.0305(6) 0.0607(8) 0.0074(5) 0.0199(6) -0.0013(5)
Fe5 0.0277(6) 0.0409(7) 0.0305(6) 0.0047(5) -0.0025(5) 0.0022(5)
Fe3 0.0273(6) 0.0269(5) 0.0340(6) 0.0029(4) 0.0141(5) 0.0050(4)
Fe4 0.0568(9) 0.0487(7) 0.0309(6) 0.0012(5) 0.0277(6) -0.0017(6)
C11 0.033(4) 0.033(4) 0.024(4) 0.005(3) 0.007(3) 0.004(3)
N11 0.023(3) 0.035(4) 0.035(4) -0.001(3) 0.015(3) 0.002(3)
C12 0.026(4) 0.042(5) 0.045(5) 0.009(4) 0.009(4) 0.002(4)
N12 0.030(4) 0.049(5) 0.058(5) 0.001(4) 0.017(4) 0.009(3)
C13 0.046(6) 0.027(4) 0.043(5) 0.007(3) 0.020(4) 0.008(4)
N13 0.037(4) 0.036(4) 0.053(5) 0.006(3) 0.020(4) 0.001(3)
C14 0.046(5) 0.048(5) 0.022(4) 0.001(3) 0.014(4) -0.009(4)
N14 0.055(5) 0.051(5) 0.031(4) -0.001(3) 0.022(4) -0.009(4)
C15 0.033(5) 0.046(5) 0.043(5) 0.014(4) -0.002(4) 0.002(4)
N15 0.040(5) 0.063(6) 0.044(5) 0.013(4) -0.002(4) -0.008(4)
C16 0.072(9) 0.102(11) 0.077(9) 0.040(8) 0.010(7) 0.041(8)
N16 0.104(11) 0.197(17) 0.135(13) 0.064(12) 0.026(10) 0.100(12)
C17 0.042(6) 0.057(6) 0.054(6) 0.015(5) 0.010(5) 0.005(5)
N17 0.083(8) 0.087(7) 0.038(5) 0.011(5) -0.006(5) 0.016(6)
C18 0.092(8) 0.083(7) 0.083(7) 0.037(6) 0.016(6) -0.032(6)
N18 0.145(12) 0.121(10) 0.115(10) 0.044(8) 0.013(9) -0.052(9)
C21 0.028(4) 0.024(4) 0.032(4) -0.001(3) 0.007(3) 0.002(3)
N21 0.026(4) 0.030(3) 0.024(3) -0.003(2) 0.008(3) -0.002(3)
C22 0.024(4) 0.039(5) 0.059(6) 0.011(4) 0.013(4) -0.002(4)
N22 0.031(4) 0.037(4) 0.073(6) 0.009(4) 0.021(4) 0.004(3)
C23 0.018(4) 0.043(5) 0.039(5) -0.005(4) 0.011(3) -0.003(3)
N23 0.027(4) 0.035(4) 0.051(4) 0.002(3) 0.019(3) 0.004(3)
C24 0.042(5) 0.037(5) 0.037(5) -0.005(4) 0.019(4) 0.001(4)
N24 0.051(5) 0.045(4) 0.037(4) 0.004(3) 0.018(4) 0.006(4)
C25 0.024(4) 0.029(4) 0.048(6) -0.004(4) -0.003(4) -0.003(3)
N25 0.032(4) 0.044(4) 0.033(4) -0.005(3) -0.001(3) -0.007(3)
C26 0.033(5) 0.034(5) 0.093(8) -0.002(5) 0.036(5) 0.000(4)
N26 0.036(5) 0.062(6) 0.166(12) -0.004(7) 0.051(7) 0.001(5)
C27 0.047(7) 0.126(12) 0.092(10) 0.046(9) 0.048(7) 0.010(7)
N27A 0.060(13) 0.059(13) 0.107(18) 0.013(12) 0.063(13) -0.005(10)
C28 0.045(6) 0.036(5) 0.066(7) 0.002(4) 0.021(5) -0.009(4)
N28 0.035(5) 0.048(5) 0.100(8) -0.003(5) 0.019(5) -0.010(4)
C31 0.030(4) 0.031(4) 0.027(4) -0.007(3) 0.014(3) -0.001(3)
N31 0.024(3) 0.036(4) 0.027(3) 0.006(3) 0.010(3) 0.001(3)
C32 0.034(5) 0.027(4) 0.034(4) -0.001(3) 0.018(4) 0.003(3)
N32 0.031(4) 0.035(4) 0.035(4) 0.002(3) 0.017(3) 0.008(3)
C33 0.030(4) 0.029(4) 0.031(4) -0.008(3) 0.005(4) 0.006(3)
N33 0.034(4) 0.029(3) 0.036(4) -0.001(3) 0.010(3) -0.002(3)
C34 0.050(5) 0.038(5) 0.032(4) 0.003(3) 0.028(4) 0.002(4)
N34 0.072(6) 0.052(5) 0.034(4) -0.001(3) 0.033(4) 0.004(4)
C35 0.037(5) 0.057(6) 0.026(4) 0.007(4) 0.006(4) 0.005(4)
N35 0.048(5) 0.055(5) 0.029(4) 0.006(3) 0.006(3) 0.012(4)
C36A 0.051(8) 0.043(7) 0.050(8) -0.015(6) 0.028(6) 0.000(6)
N36A 0.087(9) 0.053(7) 0.087(9) -0.017(6) 0.048(7) 0.001(6)
C37A 0.035(7) 0.048(7) 0.038(7) -0.024(6) 0.003(5) -0.009(6)
N37A 0.067(8) 0.076(8) 0.068(8) -0.024(7) 0.012(6) 0.004(7)
C38 0.056(6) 0.052(5) 0.038(5) -0.002(4) 0.027(5) 0.013(5)
N38 0.103(8) 0.069(6) 0.059(6) -0.008(5) 0.056(6) 0.008(6)
O41 0.073(5) 0.077(5) 0.042(4) -0.006(3) 0.037(4) 0.010(4)
C42A 0.054(11) 0.070(13) 0.036(9) -0.006(9) 0.030(9) 0.010(10)
O43 0.058(4) 0.076(5) 0.077(5) 0.016(4) 0.045(4) -0.001(4)
C44 0.22(2) 0.210(19) 0.220(19) 0.079(15) 0.085(16) 0.003(16)
O45 0.073(5) 0.067(5) 0.055(4) 0.004(4) 0.042(4) 0.017(4)
C46A 0.066(15) 0.071(14) 0.037(11) -0.017(10) 0.023(11) 0.002(11)
O51 0.049(4) 0.072(5) 0.039(4) 0.010(3) 0.005(3) 0.007(4)
C52A 0.080(15) 0.121(16) 0.054(12) 0.037(12) 0.023(11) 0.004(13)
O53 0.047(4) 0.064(5) 0.046(4) 0.001(3) 0.002(3) 0.013(3)
C54 0.096(10) 0.072(8) 0.058(8) -0.005(6) 0.002(7) 0.032(8)
O55 0.060(5) 0.054(4) 0.076(5) -0.017(4) 0.026(4) -0.022(4)
C56A 0.09(2) 0.075(17) 0.075(17) 0.018(13) 0.017(15) -0.054(15)
O61 0.064(5) 0.070(5) 0.073(5) 0.019(4) 0.039(4) 0.006(4)
C62 0.092(12) 0.135(15) 0.092(12) 0.013(11) 0.037(10) 0.005(11)
O63 0.033(4) 0.057(4) 0.096(6) 0.011(4) 0.012(4) -0.006(3)
C64 0.046(7) 0.099(10) 0.063(8) -0.005(7) 0.006(6) -0.017(7)
O65 0.048(4) 0.038(4) 0.088(6) 0.003(4) 0.023(4) 0.000(3)
C66 0.089(12) 0.065(9) 0.181(19) -0.012(10) 0.037(12) 0.024(8)
O71 0.043(4) 0.052(4) 0.065(5) 0.014(3) 0.018(4) 0.008(3)
C72 0.061(8) 0.081(9) 0.102(11) -0.002(8) 0.021(8) 0.007(7)
O73 0.050(4) 0.056(4) 0.039(4) 0.010(3) 0.025(3) 0.020(3)
C74 0.075(8) 0.114(10) 0.043(6) 0.017(6) 0.034(6) 0.035(8)
O75 0.084(6) 0.031(4) 0.075(5) 0.001(3) 0.039(5) 0.000(4)
C76A 0.070(15) 0.091(16) 0.152(19) 0.042(14) 0.028(14) -0.006(13)

loop_
_atom_type_symbol
_atom_type_description
_atom_type_scat_dispersion_real
_atom_type_scat_dispersion_imag
_atom_type_scat_source
C C 0.0033 0.0016 'International Tables Vol C Tables 4.2.6.8 and 6.1.1.4'
H H 0 0 'International Tables Vol C Tables 4.2.6.8 and 6.1.1.4'
N N 0.0061 0.0033 'International Tables Vol C Tables 4.2.6.8 and 6.1.1.4'
O O 0.0106 0.006 'International Tables Vol C Tables 4.2.6.8 and 6.1.1.4'
Fe Fe 0.3463 0.8444 'International Tables Vol C Tables 4.2.6.8 and 6.1.1.4'
W W -0.849 6.8722 'International Tables Vol C Tables 4.2.6.8 and 6.1.1.4'
Co Co 0.3494 0.9721 'International Tables Vol C Tables 4.2.6.8 and 6.1.1.4'

loop_
_geom_angle_atom_site_label_1
_geom_angle_atom_site_label_2
_geom_angle_atom_site_label_3
_geom_angle
_geom_angle_site_symmetry_1
_geom_angle_site_symmetry_3
C18 W1 C13 69.2(4) . .
C18 W1 C14 97.8(5) . .
C13 W1 C14 80.0(3) . .
C18 W1 C12 97.9(5) . .
C13 W1 C12 75.8(3) . .
C14 W1 C12 144.1(3) . .
C18 W1 C16 76.4(6) . .
C13 W1 C16 128.7(5) . .
C14 W1 C16 142.9(5) . .
C12 W1 C16 72.5(5) . .
C18 W1 C17 76.2(5) . .
C13 W1 C17 131.9(4) . .
C14 W1 C17 72.6(4) . .
C12 W1 C17 142.8(4) . .
C16 W1 C17 70.5(5) . .
C18 W1 C15 146.0(4) . .
C13 W1 C15 144.8(3) . .
C14 W1 C15 92.1(4) . .
C12 W1 C15 92.6(4) . .
C16 W1 C15 76.2(5) . .
C17 W1 C15 76.0(4) . .
C18 W1 C11 141.4(4) . .
C13 W1 C11 72.2(3) . .
C14 W1 C11 73.5(3) . .
C12 W1 C11 74.0(3) . .
C16 W1 C11 132.4(5) . .
C17 W1 C11 132.2(3) . .
C15 W1 C11 72.6(3) . .
C22 W2 C26 145.7(3) . .
C22 W2 C24 86.2(3) . .
C26 W2 C24 104.6(4) . .
C22 W2 C25 99.5(3) . .
C26 W2 C25 89.6(4) . .
C24 W2 C25 145.8(3) . .
C22 W2 C28 74.4(4) . .
C26 W2 C28 77.1(4) . .
C24 W2 C28 140.8(4) . .
C25 W2 C28 72.3(4) . .
C22 W2 C23 142.9(3) . .
C26 W2 C23 71.4(3) . .
C24 W2 C23 78.2(3) . .
C25 W2 C23 77.1(3) . .
C28 W2 C23 135.7(3) . .
C22 W2 C21 71.2(3) . .
C26 W2 C21 142.7(3) . .
C24 W2 C21 75.8(3) . .
C25 W2 C21 74.3(3) . .
C28 W2 C21 126.4(3) . .
C23 W2 C21 72.3(3) . .
C22 W2 C27 78.4(5) . .
C26 W2 C27 74.9(4) . .
C24 W2 C27 70.9(5) . .
C25 W2 C27 143.3(4) . .
C28 W2 C27 71.9(5) . .
C23 W2 C27 125.9(5) . .
C21 W2 C27 135.9(4) . .
C36B W3 C37B 77.1(11) . .
C36B W3 C32 93.4(8) . .
C37B W3 C32 138.9(8) . .
C36B W3 C37A 60.0(9) . .
C37B W3 C37A 23.6(8) . .
C32 W3 C37A 145.7(5) . .
C36B W3 C35 108.6(9) . .
C37B W3 C35 73.0(8) . .
C32 W3 C35 146.0(3) . .
C37A W3 C35 67.9(5) . .
C36B W3 C33 70.6(8) . .
C37B W3 C33 123.5(8) . .
C32 W3 C33 88.8(3) . .
C37A W3 C33 100.5(5) . .
C35 W3 C33 75.2(3) . .
C36B W3 C34 143.5(8) . .
C37B W3 C34 74.0(8) . .
C32 W3 C34 93.9(3) . .
C37A W3 C34 96.5(6) . .
C35 W3 C34 83.7(3) . .
C33 W3 C34 145.3(3) . .
C36B W3 C38 74.9(8) . .
C37B W3 C38 64.6(8) . .
C32 W3 C38 74.3(3) . .
C37A W3 C38 77.8(5) . .
C35 W3 C38 135.6(3) . .
C33 W3 C38 140.3(3) . .
C34 W3 C38 72.8(3) . .
C36B W3 C31 142.3(8) . .
C37B W3 C31 135.4(7) . .
C32 W3 C31 73.2(3) . .
C37A W3 C31 141.1(5) . .
C35 W3 C31 73.6(3) . .
C33 W3 C31 74.1(3) . .
C34 W3 C31 73.7(3) . .
C38 W3 C31 130.9(3) . .
C36B W3 C36A 18.7(8) . .
C37B W3 C36A 92.4(9) . .
C32 W3 C36A 74.7(6) . .
C37A W3 C36A 77.9(7) . .
C35 W3 C36A 124.3(6) . .
C33 W3 C36A 69.4(5) . .
C34 W3 C36A 144.4(5) . .
C38 W3 C36A 71.6(5) . .
C31 W3 C36A 131.1(5) . .
N21 Co1 N21 176.1(4) . 2_655
N21 Co1 N11 90.2(3) . .
N21 Co1 N11 87.0(3) 2_655 .
N21 Co1 N31 92.8(3) . 2_655
N21 Co1 N31 90.0(3) 2_655 2_655
N11 Co1 N31 176.6(3) . 2_655
N21 Co1 N11 87.0(3) . 2_655
N21 Co1 N11 90.2(3) 2_655 2_655
N11 Co1 N11 92.1(4) . 2_655
N31 Co1 N11 89.6(3) 2_655 2_655
N21 Co1 N31 90.0(3) . .
N21 Co1 N31 92.8(3) 2_655 .
N11 Co1 N31 89.6(3) . .
N31 Co1 N31 88.8(4) 2_655 .
N11 Co1 N31 176.6(3) 2_655 .
O63 Fe2 N13 175.8(3) . .
O63 Fe2 N22 91.4(3) . .
N13 Fe2 N22 92.0(3) . .
O63 Fe2 O65 84.8(3) . .
N13 Fe2 O65 91.7(3) . .
N22 Fe2 O65 175.1(3) . .
O63 Fe2 N12 89.0(3) . 2_655
N13 Fe2 N12 93.4(3) . 2_655
N22 Fe2 N12 92.1(3) . 2_655
O65 Fe2 N12 90.8(3) . 2_655
O63 Fe2 O61 89.2(3) . .
N13 Fe2 O61 88.3(3) . .
N22 Fe2 O61 90.5(3) . .
O65 Fe2 O61 86.5(3) . .
N12 Fe2 O61 176.9(3) 2_655 .
N15 Fe5 N25 91.3(3) . 2_655
N15 Fe5 O53 90.3(3) . .
N25 Fe5 O53 89.1(3) 2_655 .
N15 Fe5 N35 91.7(4) . .
N25 Fe5 N35 94.1(3) 2_655 .
O53 Fe5 N35 176.2(3) . .
N15 Fe5 O55 177.2(3) . .
N25 Fe5 O55 91.4(3) 2_655 .
O53 Fe5 O55 88.8(3) . .
N35 Fe5 O55 89.0(3) . .
N15 Fe5 O51 91.5(3) . .
N25 Fe5 O51 176.0(3) 2_655 .
O53 Fe5 O51 88.1(3) . .
N35 Fe5 O51 88.7(3) . .
O55 Fe5 O51 85.7(3) . .
N32 Fe3 N33 91.2(3) . 2_655
N32 Fe3 O75 93.1(3) . .
N33 Fe3 O75 88.8(3) 2_655 .
N32 Fe3 N23 92.4(3) . .
N33 Fe3 N23 96.5(3) 2_655 .
O75 Fe3 N23 172.3(3) . .
N32 Fe3 O71 177.4(3) . .
N33 Fe3 O71 91.0(3) 2_655 .
O75 Fe3 O71 85.7(3) . .
N23 Fe3 O71 88.6(3) . .
N32 Fe3 O73 89.7(3) . .
N33 Fe3 O73 175.7(3) 2_655 .
O75 Fe3 O73 86.9(3) . .
N23 Fe3 O73 87.7(3) . .
O71 Fe3 O73 88.0(3) . .
N24 Fe4 N14 95.1(3) . .
N24 Fe4 O41 173.0(3) . .
N14 Fe4 O41 90.8(3) . .
N24 Fe4 O43 91.4(3) . .
N14 Fe4 O43 88.7(3) . .
O41 Fe4 O43 85.0(3) . .
N24 Fe4 O45 88.3(3) . .
N14 Fe4 O45 173.8(3) . .
O41 Fe4 O45 85.5(3) . .
O43 Fe4 O45 86.0(3) . .
N24 Fe4 N34 92.1(3) . .
N14 Fe4 N34 93.1(3) . .
O41 Fe4 N34 91.2(3) . .
O43 Fe4 N34 175.9(3) . .
O45 Fe4 N34 92.0(3) . .
N11 C11 W1 176.6(7) . .
C11 N11 Co1 173.8(7) . .
N12 C12 W1 178.5(8) . .
C12 N12 Fe2 173.0(8) . 2_655
N13 C13 W1 178.5(8) . .
C13 N13 Fe2 176.5(7) . .
N14 C14 W1 177.1(8) . .
C14 N14 Fe4 173.2(7) . .
N15 C15 W1 177.8(8) . .
C15 N15 Fe5 174.0(8) . .
N16 C16 W1 175.7(17) . .
N17 C17 W1 178.0(11) . .
N18 C18 W1 175.3(18) . .
N21 C21 W2 176.2(7) . .
C21 N21 Co1 176.5(6) . .
N22 C22 W2 177.7(8) . .
C22 N22 Fe2 173.3(8) . .
N23 C23 W2 174.9(8) . .
C23 N23 Fe3 177.6(8) . .
N24 C24 W2 174.6(8) . .
C24 N24 Fe4 173.6(8) . .
N25 C25 W2 178.4(8) . .
C25 N25 Fe5 167.7(8) . 2_655
N26 C26 W2 179.0(12) . .
N27A C27 W2 161.1(19) . .
N27B C27 W2 161.9(18) . .
N27B N27A C27 74(3) . .
N27A N27B C27 69(3) . .
N28 C28 W2 176.5(10) . .
N31 C31 W3 178.2(7) . .
C31 N31 Co1 178.2(7) . .
N32 C32 W3 177.2(7) . .
C32 N32 Fe3 170.2(7) . .
N33 C33 W3 178.6(7) . .
C33 N33 Fe3 172.6(7) . 2_655
N34 C34 W3 178.0(9) . .
C34 N34 Fe4 171.5(8) . .
N35 C35 W3 178.2(9) . .
C35 N35 Fe5 178.8(7) . .
C36B C36A N36A 113(3) . .
C36B C36A N36B 64(3) . .
N36A C36A N36B 49.5(17) . .
C36B C36A W3 67(3) . .
N36A C36A W3 178.6(16) . .
N36B C36A W3 131(2) . .
N36B N36A C36A 77(3) . .
N36B N36A C36B 53(2) . .
C36A C36B N36B 85(3) . .
C36A C36B W3 94(3) . .
N36B C36B W3 179(4) . .
N36A C36B W3 136(2) . .
N36A N36B C36B 84(3) . .
N36A N36B C36A 53(2) . .
C37B C37A N37A 100(3) . .
N37A C37A N37B 57.4(17) . .
C37B C37A W3 76(2) . .
N37A C37A W3 176.3(19) . .
N37B C37A W3 119.0(18) . .
C37A N37A N37B 71.7(17) . .
C37A C37B N37B 101(4) . .
C37A C37B N37A 47.3(19) . .
N37B C37B N37A 54(3) . .
C37A C37B W3 80(2) . .
N37B C37B W3 175(3) . .
N37A C37B W3 127.6(18) . .
C37B N37B N37A 86(3) . .
N37A N37B C37A 50.9(17) . .
N38 C38 W3 178.1(10) . .
C42A O41 Fe4 128.6(9) . .
O41 C42A H42A 109.5 . .
O41 C42A H42B 109.5 . .
H42A C42A H42B 109.5 . .
O41 C42A H42C 109.5 . .
H42A C42A H42C 109.5 . .
H42B C42A H42C 109.5 . .
C44 O43 Fe4 132.3(13) . .
O43 C44 H44A 109.5 . .
O43 C44 H44B 109.5 . .
H44A C44 H44B 109.5 . .
O43 C44 H44C 109.5 . .
H44A C44 H44C 109.5 . .
H44B C44 H44C 109.5 . .
C46A O45 Fe4 131.5(11) . .
O45 C46A H46A 109.5 . .
O45 C46A H46B 109.5 . .
H46A C46A H46B 109.5 . .
O45 C46A H46C 109.5 . .
H46A C46A H46C 109.5 . .
H46B C46A H46C 109.5 . .
C52A O51 Fe5 120.5(13) . .
O51 C52A H52A 109.5 . .
O51 C52A H52B 109.5 . .
H52A C52A H52B 109.5 . .
O51 C52A H52C 109.5 . .
H52A C52A H52C 109.5 . .
H52B C52A H52C 109.5 . .
C54 O53 Fe5 126.9(7) . .
O53 C54 H54A 109.5 . .
O53 C54 H54B 109.5 . .
H54A C54 H54B 109.5 . .
O53 C54 H54C 109.5 . .
H54A C54 H54C 109.5 . .
H54B C54 H54C 109.5 . .
O53 C54 H54D 109.5 . .
H54A C54 H54D 141.1 . .
H54B C54 H54D 56.3 . .
H54C C54 H54D 56.3 . .
O53 C54 H54E 109.5 . .
H54A C54 H54E 56.3 . .
H54B C54 H54E 141.1 . .
H54C C54 H54E 56.3 . .
H54D C54 H54E 109.5 . .
O53 C54 H54F 109.5 . .
H54A C54 H54F 56.3 . .
H54B C54 H54F 56.3 . .
H54C C54 H54F 141.1 . .
H54D C54 H54F 109.5 . .
H54E C54 H54F 109.5 . .
C56A O55 Fe5 117.0(10) . .
O55 C56A H56A 109.5 . .
O55 C56A H56B 109.5 . .
H56A C56A H56B 109.5 . .
O55 C56A H56C 109.5 . .
H56A C56A H56C 109.5 . .
H56B C56A H56C 109.5 . .
C62 O61 Fe2 121.7(8) . .
O61 C62 H62A 109.5 . .
O61 C62 H62B 109.5 . .
H62A C62 H62B 109.5 . .
O61 C62 H62C 109.5 . .
H62A C62 H62C 109.5 . .
H62B C62 H62C 109.5 . .
C64 O63 Fe2 126.0(7) . .
O63 C64 H64A 109.5 . .
O63 C64 H64B 109.5 . .
H64A C64 H64B 109.5 . .
O63 C64 H64C 109.5 . .
H64A C64 H64C 109.5 . .
H64B C64 H64C 109.5 . .
C66 O65 Fe2 123.5(8) . .
O65 C66 H66A 109.5 . .
O65 C66 H66B 109.5 . .
H66A C66 H66B 109.5 . .
O65 C66 H66C 109.5 . .
H66A C66 H66C 109.5 . .
H66B C66 H66C 109.5 . .
C72 O71 Fe3 123.4(7) . .
O71 C72 H72A 109.5 . .
O71 C72 H72B 109.5 . .
H72A C72 H72B 109.5 . .
O71 C72 H72C 109.5 . .
H72A C72 H72C 109.5 . .
H72B C72 H72C 109.5 . .
C74 O73 Fe3 125.9(6) . .
O73 C74 H74A 109.5 . .
O73 C74 H74B 109.5 . .
H74A C74 H74B 109.5 . .
O73 C74 H74C 109.5 . .
H74A C74 H74C 109.5 . .
H74B C74 H74C 109.5 . .
C76A O75 Fe3 141.1(15) . .
O75 C76A H76A 109.5 . .
O75 C76A H76B 109.5 . .
H76A C76A H76B 109.5 . .
O75 C76A H76C 109.5 . .
H76A C76A H76C 109.5 . .
H76B C76A H76C 109.5 . .
O75 C76A H76D 109.5 . .
H76A C76A H76D 141.1 . .
H76B C76A H76D 56.3 . .
H76C C76A H76D 56.3 . .
O75 C76A H76E 109.5 . .
H76A C76A H76E 56.3 . .
H76B C76A H76E 141.1 . .
H76C C76A H76E 56.3 . .
H76D C76A H76E 109.5 . .
O75 C76A H76F 109.5 . .
H76A C76A H76F 56.3 . .
H76B C76A H76F 56.3 . .
H76C C76A H76F 141.1 . .
H76D C76A H76F 109.5 . .
H76E C76A H76F 109.5 . .
C5B C5A O5 64(2) . .
C5A C5B O5 64(2) . .
C5B O5 C5A 52(4) . .
O6A C6 O6B 92(3) . .
C8 O8 C8 120(3) 2_655 .

loop_
_geom_bond_atom_site_label_1
_geom_bond_atom_site_label_2
_geom_bond_distance
_geom_bond_site_symmetry_2
W1 C18 2.131(12) .
W1 C13 2.139(10) .
W1 C14 2.142(10) .
W1 C12 2.149(10) .
W1 C16 2.158(13) .
W1 C17 2.160(11) .
W1 C15 2.165(10) .
W1 C11 2.169(7) .
W2 C22 2.118(9) .
W2 C26 2.129(9) .
W2 C24 2.143(9) .
W2 C25 2.146(10) .
W2 C28 2.154(10) .
W2 C23 2.162(9) .
W2 C21 2.165(9) .
W2 C27 2.170(11) .
W3 C36B 2.02(3) .
W3 C37B 2.10(3) .
W3 C32 2.131(8) .
W3 C37A 2.131(14) .
W3 C35 2.135(10) .
W3 C33 2.160(9) .
W3 C34 2.168(8) .
W3 C38 2.173(9) .
W3 C31 2.186(7) .
W3 C36A 2.189(18) .
Co1 N21 1.967(7) .
Co1 N21 1.967(7) 2_655
Co1 N11 1.974(7) .
Co1 N31 1.974(7) 2_655
Co1 N11 1.974(7) 2_655
Co1 N31 1.974(7) .
Fe2 O63 2.019(7) .
Fe2 N13 2.037(8) .
Fe2 N22 2.037(8) .
Fe2 O65 2.049(7) .
Fe2 N12 2.052(9) 2_655
Fe2 O61 2.073(8) .
Fe5 N15 2.058(9) .
Fe5 N25 2.062(8) 2_655
Fe5 O53 2.070(7) .
Fe5 N35 2.069(8) .
Fe5 O55 2.073(7) .
Fe5 O51 2.098(7) .
Fe3 N32 2.063(7) .
Fe3 N33 2.074(7) 2_655
Fe3 O75 2.082(7) .
Fe3 N23 2.090(7) .
Fe3 O71 2.092(7) .
Fe3 O73 2.102(6) .
Fe4 N24 2.059(8) .
Fe4 N14 2.060(9) .
Fe4 O41 2.073(8) .
Fe4 O43 2.081(7) .
Fe4 O45 2.093(7) .
Fe4 N34 2.095(8) .
C11 N11 1.139(10) .
C12 N12 1.150(12) .
N12 Fe2 2.052(9) 2_655
C13 N13 1.160(11) .
C14 N14 1.156(12) .
C15 N15 1.149(12) .
C16 N16 1.173(17) .
C17 N17 1.158(14) .
C18 N18 1.155(16) .
C21 N21 1.150(10) .
C22 N22 1.158(11) .
C23 N23 1.140(10) .
C24 N24 1.154(11) .
C25 N25 1.140(12) .
N25 Fe5 2.062(8) 2_655
C26 N26 1.147(12) .
C27 N27A 1.18(2) .
C27 N27B 1.22(3) .
N27A N27B 0.76(3) .
C28 N28 1.162(12) .
C31 N31 1.122(9) .
C32 N32 1.167(10) .
C33 N33 1.152(11) .
N33 Fe3 2.074(7) 2_655
C34 N34 1.119(11) .
C35 N35 1.155(11) .
C38 N38 1.136(12) .
O41 C42A 1.40(2) .
C42A H42A 0.98 .
C42A H42B 0.98 .
C42A H42C 0.98 .
O43 C44 1.33(3) .
O45 C46A 1.37(2) .
O51 C52A 1.43(3) .
O53 C54 1.446(13) .
O55 C56A 1.57(2) .
O61 C62 1.491(18) .
O63 C64 1.419(14) .
O65 C66 1.435(16) .
O71 C72 1.462(15) .
O73 C74 1.424(12) .
O75 C76A 1.23(3) .
C1 O1 1.427(10) .
O2 C2A 1.407(10) .
C3 O3 1.429(10) .
C4A O4A 1.439(10) .
C4B O4B 1.426(10) .
C5A C5B 1.27(9) .
C5A O5 1.436(10) .
C5B O5 1.435(10) .
C6 O6A 1.419(10) .
C6 O6B 1.431(10) .
O7 C7 1.438(10) .
O8 C8 1.406(10) 2_655
O8 C8 1.406(10) .

loop_
_geom_torsion_atom_site_label_1
_geom_torsion_atom_site_label_2
_geom_torsion_atom_site_label_3
_geom_torsion_atom_site_label_4
_geom_torsion
W2 C27 N27A N27B 177(4)
W2 C27 N27B N27A -177(4)
C36B C36A N36A N36B 2(4)
N36B C36A N36A C36B -2(4)
N36A C36A C36B N36B -1(4)
W3 C36A C36B N36B 180(3)
N36B C36A C36B N36A 1(4)
W3 C36A C36B N36A -178.6(17)
N36A C36A C36B W3 178.6(17)
N36B C36A C36B W3 -180(3)
N36B N36A C36B C36A -178(5)
C36A N36A C36B N36B 178(5)
N36B N36A C36B W3 -180(4)
C36A N36A C36B W3 -2(2)
C36A N36A N36B C36B -1(2)
C36B N36A N36B C36A 1(2)
C36A C36B N36B N36A 1(3)
N36A C36B N36B C36A -1(3)
C36B C36A N36B N36A -178(4)
W3 C36A N36B N36A -178(2)
N36A C36A N36B C36B 178(4)
W3 C36A N36B C36B 0(3)
C37B C37A N37A N37B -3(3)
N37B C37A N37A C37B 3(3)
N37A C37A C37B N37B 3(4)
W3 C37A C37B N37B -176(3)
N37B C37A C37B N37A -3(4)
W3 C37A C37B N37A -179.0(14)
N37A C37A C37B W3 179.0(14)
N37B C37A C37B W3 176(3)
N37B N37A C37B C37A 176(5)
C37A N37A C37B N37B -176(5)
C37A N37A C37B W3 -1.3(18)
N37B N37A C37B W3 175(4)
C37A C37B N37B N37A -3(3)
N37A C37B N37B C37A 3(3)
C37A N37A N37B C37B 2(3)
C37B N37A N37B C37A -2(3)
N37A C37A N37B C37B -176(4)
W3 C37A N37B C37B 5(4)
C37B C37A N37B N37A 176(4)
W3 C37A N37B N37A -179.1(17)
